data_4037674
loop_
_publ_author_name
'Hsueh, Nai-Chen'
'Tsai, Min-Chen'
'Chang, Meng-Yang'
'Chen, Hsing-Yin'

_publ_section_title
;
 Construction of Sulfonyl Dihydrobenzo[<i>c</i>]xanthen-7-ones Core via
 NH<sub>4</sub>OAc/PdCl<sub>2</sub>/CuCl<sub>2</sub>-Mediated Double
 Cyclocondensation of \a-Sulfonyl <i>o</i>-Hydroxyacetophenones with
 2-Allylbenzaldehydes.
;
_journal_name_full 'The Journal of organic chemistry'
_journal_paper_doi 10.1021/acs.joc.9b02387
_journal_year 2019
_chemical_formula_sum 'C27 H23 Cl O6 S'
_chemical_formula_weight 510.96
_space_group_crystal_system triclinic
_space_group_IT_number 2
_space_group_name_Hall '-P 1'
_space_group_name_H-M_alt 'P -1'
_atom_sites_solution_hydrogens geom
_audit_creation_method SHELXL-2014/6
_cell_angle_alpha 84.523(2)
_cell_angle_beta 66.410(2)
_cell_angle_gamma 78.824(2)
_cell_formula_units_Z 4
_cell_length_a 12.9789(10)
_cell_length_b 12.9834(10)
_cell_length_c 15.1869(12)
_cell_measurement_reflns_used 9854
_cell_measurement_temperature 100(2)
_cell_measurement_theta_max 26.3878
_cell_measurement_theta_min 2.1656
_cell_volume 2300.4(3)
_computing_cell_refinement 'SAINT V8.34A (Bruker AXS Inc., 2013)'
_computing_data_collection 'Bruker APEX2'
_computing_data_reduction 'SAINT V8.34A (Bruker AXS Inc., 2013)'
_computing_molecular_graphics 'Bruker SHELXTL'
_computing_publication_material 'Bruker SHELXTL'
_computing_structure_refinement 'SHELXL-2014/6 (Sheldrick, 2014)'
_diffrn_ambient_temperature 100(2)
_diffrn_detector_area_resol_mean 8.3333
_diffrn_measured_fraction_theta_full 0.999
_diffrn_measured_fraction_theta_max 0.993
_diffrn_measurement_device_type 'Bruker APEX-II CCD'
_diffrn_measurement_method '\f and \w scans'
_diffrn_radiation_type MoK\a
_diffrn_radiation_wavelength 0.71073
_diffrn_reflns_av_R_equivalents 0.0306
_diffrn_reflns_av_unetI/netI 0.0215
_diffrn_reflns_Laue_measured_fraction_full 0.999
_diffrn_reflns_Laue_measured_fraction_max 0.993
_diffrn_reflns_limit_h_max 16
_diffrn_reflns_limit_h_min -16
_diffrn_reflns_limit_k_max 16
_diffrn_reflns_limit_k_min -16
_diffrn_reflns_limit_l_max 18
_diffrn_reflns_limit_l_min -19
_diffrn_reflns_number 64199
_diffrn_reflns_point_group_measured_fraction_full 0.999
_diffrn_reflns_point_group_measured_fraction_max 0.993
_diffrn_reflns_theta_full 25.242
_diffrn_reflns_theta_max 26.436
_diffrn_reflns_theta_min 1.463
_exptl_absorpt_coefficient_mu 0.301
_exptl_absorpt_correction_T_max 0.7454
_exptl_absorpt_correction_T_min 0.6931
_exptl_absorpt_correction_type multi-scan
_exptl_absorpt_process_details 'SADABS V2014/4 (Bruker AXS Inc.)'
_exptl_crystal_colour colorless
_exptl_crystal_density_diffrn 1.475
_exptl_crystal_density_meas ?
_exptl_crystal_density_method 'not measured'
_exptl_crystal_description lump
_exptl_crystal_F_000 1064
_exptl_crystal_size_max 0.12
_exptl_crystal_size_mid 0.10
_exptl_crystal_size_min 0.10
_refine_diff_density_max 0.337
_refine_diff_density_min -0.337
_refine_diff_density_rms 0.052
_refine_ls_extinction_method none
_refine_ls_goodness_of_fit_ref 1.037
_refine_ls_hydrogen_treatment constr
_refine_ls_matrix_type full
_refine_ls_number_parameters 639
_refine_ls_number_reflns 9409
_refine_ls_number_restraints 0
_refine_ls_restrained_S_all 1.037
_refine_ls_R_factor_all 0.0427
_refine_ls_R_factor_gt 0.0325
_refine_ls_shift/su_max 0.002
_refine_ls_shift/su_mean 0.000
_refine_ls_structure_factor_coef Fsqd
_refine_ls_weighting_details 'w=1/[\s^2^(Fo^2^)+(0.0389P)^2^+1.6483P] where P=(Fo^2^+2Fc^2^)/3'
_refine_ls_weighting_scheme calc
_refine_ls_wR_factor_gt 0.0800
_refine_ls_wR_factor_ref 0.0858
_reflns_Friedel_coverage 0.000
_reflns_number_gt 7901
_reflns_number_total 9409
_reflns_threshold_expression 'I > 2\s(I)'
_cod_data_source_file jo9b02387_si_001.cif
_cod_data_source_block mo_190126lt_0m
_cod_depositor_comments
;
The following automatic conversions were performed:

data item '_exptl_crystal_density_meas' value 'not measured' was
changed to '?' -- the value is perceived as not measured.

Automatic conversion script
Id: cif_fix_values 7556 2019-12-06 15:28:31Z antanas 
;
_cod_database_code 4037674
_shelx_space_group_comment
;
The symmetry employed for this shelxl refinement is uniquely defined
by the following loop, which should always be used as a source of
symmetry information in preference to the above space-group names.
They are only intended as comments.

2020-08-05
Z value and formula fixed to values more according to usual
chemical conventions.                 miguel
;
_cod_original_formula_sum 'C54 H46 Cl2 O12 S2'
_cod_original_formula_weight 1021.93
_cod_original_formula_units_Z 2
_shelxl_version_number 2014/6

loop_
_space_group_symop_operation_xyz
'x, y, z'
'-x, -y, -z'

loop_
_atom_site_label
_atom_site_type_symbol
_atom_site_fract_x
_atom_site_fract_y
_atom_site_fract_z
_atom_site_U_iso_or_equiv
_atom_site_adp_type
_atom_site_occupancy
_atom_site_site_symmetry_order
_atom_site_calc_flag
_atom_site_refinement_flags_posn
_atom_site_refinement_flags_adp
Cl1 Cl 0.39546(3) 0.47849(3) 0.70933(3) 0.02219(10) Uani 1 1 d . .
Cl2 Cl -0.11156(4) 0.00242(4) 1.27823(3) 0.02921(11) Uani 1 1 d . .
S1 S 1.00494(3) 0.32547(3) 0.37332(3) 0.01754(10) Uani 1 1 d . .
S2 S 0.43704(3) 0.17468(3) 0.91469(3) 0.01270(9) Uani 1 1 d . .
O1 O 1.24084(10) 0.69273(9) 0.04906(8) 0.0173(2) Uani 1 1 d . .
O2 O 1.00991(11) 0.22249(9) 0.34314(9) 0.0245(3) Uani 1 1 d . .
O3 O 0.97951(11) 0.34242(11) 0.47308(9) 0.0258(3) Uani 1 1 d . .
O4 O 0.78989(9) 0.60189(9) 0.38483(8) 0.0153(2) Uani 1 1 d . .
O5 O 0.76707(11) 0.29308(10) 0.43199(9) 0.0250(3) Uani 1 1 d . .
O6 O 1.11585(9) 0.57037(9) 0.01963(8) 0.0155(2) Uani 1 1 d . .
O7 O 0.68955(10) -0.10997(9) 0.51438(8) 0.0200(3) Uani 1 1 d . .
O8 O 0.40725(10) 0.28731(9) 0.91135(8) 0.0167(2) Uani 1 1 d . .
O9 O 0.19415(10) 0.22525(9) 1.03304(8) 0.0198(3) Uani 1 1 d . .
O10 O 0.26104(9) -0.04872(9) 0.89744(8) 0.0157(2) Uani 1 1 d . .
O11 O 0.53054(10) 0.07917(9) 0.54679(8) 0.0199(3) Uani 1 1 d . .
O12 O 0.44907(10) 0.12407(9) 0.99975(8) 0.0174(2) Uani 1 1 d . .
C1 C 1.31554(15) 0.75063(14) 0.06380(13) 0.0219(4) Uani 1 1 d . .
H1 H 1.2719 0.8172 0.0944 0.033 Uiso 1 1 calc R U
H11 H 1.3753 0.7648 0.0018 0.033 Uiso 1 1 calc R U
H10 H 1.3506 0.7096 0.1054 0.033 Uiso 1 1 calc R U
C2 C 1.15552(13) 0.66200(12) 0.12914(12) 0.0146(3) Uani 1 1 d . .
C3 C 1.09461(13) 0.59319(12) 0.11248(11) 0.0130(3) Uani 1 1 d . .
C4 C 1.01259(13) 0.54873(12) 0.18949(11) 0.0127(3) Uani 1 1 d . .
C5 C 0.95944(13) 0.46644(12) 0.17405(11) 0.0140(3) Uani 1 1 d . .
H17 H 0.9651 0.4577 0.1108 0.017 Uiso 1 1 calc R U
C6 C 0.90327(13) 0.40265(12) 0.24405(11) 0.0138(3) Uani 1 1 d . .
C7 C 0.89073(13) 0.41816(12) 0.34624(11) 0.0141(3) Uani 1 1 d . .
C8 C 1.13680(14) 0.36491(13) 0.30330(12) 0.0164(3) Uani 1 1 d . .
C9 C 1.19896(14) 0.32372(13) 0.21213(12) 0.0180(3) Uani 1 1 d . .
H5 H 1.1694 0.2773 0.1873 0.022 Uiso 1 1 calc R U
C10 C 1.30473(15) 0.35145(14) 0.15805(12) 0.0196(4) Uani 1 1 d . .
H4 H 1.3470 0.3242 0.0954 0.024 Uiso 1 1 calc R U
C11 C 1.35029(15) 0.41815(14) 0.19342(13) 0.0211(4) Uani 1 1 d . .
C12 C 1.46662(17) 0.44539(17) 0.13567(15) 0.0317(4) Uani 1 1 d . .
H2 H 1.5225 0.4017 0.1577 0.048 Uiso 1 1 calc R U
H23 H 1.4654 0.5196 0.1441 0.048 Uiso 1 1 calc R U
H3 H 1.4878 0.4327 0.0676 0.048 Uiso 1 1 calc R U
C13 C 0.98600(13) 0.57954(12) 0.28338(11) 0.0131(3) Uani 1 1 d . .
C14 C 0.89815(13) 0.53074(12) 0.36554(11) 0.0137(3) Uani 1 1 d . .
H9 H 0.9175 0.5282 0.4232 0.016 Uiso 1 1 calc R U
C15 C 0.69957(13) 0.57198(13) 0.46072(11) 0.0147(3) Uani 1 1 d . .
C16 C 0.61122(14) 0.65000(13) 0.51366(12) 0.0173(3) Uani 1 1 d . .
H8 H 0.6148 0.7221 0.4972 0.021 Uiso 1 1 calc R U
C17 C 0.51842(14) 0.62100(14) 0.59038(12) 0.0186(4) Uani 1 1 d . .
H7 H 0.4588 0.6734 0.6278 0.022 Uiso 1 1 calc R U
C18 C 0.51233(14) 0.51514(14) 0.61283(12) 0.0173(3) Uani 1 1 d . .
C19 C 0.59718(13) 0.43788(13) 0.55957(11) 0.0158(3) Uani 1 1 d . .
H6 H 0.5912 0.3659 0.5742 0.019 Uiso 1 1 calc R U
C20 C 0.69279(13) 0.46655(13) 0.48332(11) 0.0152(3) Uani 1 1 d . .
C21 C 0.78054(14) 0.38379(13) 0.42307(11) 0.0159(3) Uani 1 1 d . .
C22 C 1.04126(14) 0.65298(13) 0.29846(12) 0.0164(3) Uani 1 1 d . .
H16 H 1.0205 0.6758 0.3618 0.020 Uiso 1 1 calc R U
C23 C 1.12694(14) 0.69390(13) 0.22199(12) 0.0169(3) Uani 1 1 d . .
H15 H 1.1654 0.7432 0.2333 0.020 Uiso 1 1 calc R U
C24 C 1.21674(15) 0.49331(14) -0.02383(12) 0.0209(4) Uani 1 1 d . .
H12 H 1.2808 0.5126 -0.0142 0.031 Uiso 1 1 calc R U
H13 H 1.2349 0.4907 -0.0928 0.031 Uiso 1 1 calc R U
H14 H 1.2031 0.4242 0.0060 0.031 Uiso 1 1 calc R U
C25 C 0.85547(14) 0.31536(13) 0.22323(12) 0.0178(3) Uani 1 1 d . .
H18 H 0.7719 0.3317 0.2511 0.027 Uiso 1 1 calc R U
H19 H 0.8809 0.2494 0.2515 0.027 Uiso 1 1 calc R U
H20 H 0.8825 0.3082 0.1536 0.027 Uiso 1 1 calc R U
C26 C 1.17959(15) 0.43276(14) 0.34007(12) 0.0205(4) Uani 1 1 d . .
H21 H 1.1364 0.4609 0.4023 0.025 Uiso 1 1 calc R U
C27 C 1.28536(15) 0.45896(14) 0.28546(13) 0.0227(4) Uani 1 1 d . .
H22 H 1.3147 0.5054 0.3106 0.027 Uiso 1 1 calc R U
C28 C 0.89478(16) 0.07639(16) 0.58593(14) 0.0301(4) Uani 1 1 d . .
H46 H 0.9336 0.0060 0.5949 0.045 Uiso 1 1 calc R U
H26 H 0.9405 0.1286 0.5853 0.045 Uiso 1 1 calc R U
H24 H 0.8854 0.0803 0.5247 0.045 Uiso 1 1 calc R U
C29 C 0.77976(14) 0.09836(14) 0.66677(12) 0.0197(4) Uani 1 1 d . .
C30 C 0.70450(14) 0.19085(14) 0.66524(12) 0.0189(3) Uani 1 1 d . .
H42 H 0.7266 0.2393 0.6129 0.023 Uiso 1 1 calc R U
C31 C 0.59774(14) 0.21259(13) 0.73956(12) 0.0170(3) Uani 1 1 d . .
H43 H 0.5466 0.2753 0.7382 0.020 Uiso 1 1 calc R U
C32 C 0.56704(13) 0.14114(13) 0.81592(11) 0.0142(3) Uani 1 1 d . .
C33 C 0.32472(13) 0.11730(12) 0.89841(11) 0.0128(3) Uani 1 1 d . .
C34 C 0.35989(13) -0.00263(12) 0.88604(11) 0.0138(3) Uani 1 1 d . .
H27 H 0.3898 -0.0335 0.9358 0.017 Uiso 1 1 calc R U
C35 C 0.44709(13) -0.03419(13) 0.78841(11) 0.0140(3) Uani 1 1 d . .
C36 C 0.52430(14) -0.12683(13) 0.77549(12) 0.0166(3) Uani 1 1 d . .
H38 H 0.5217 -0.1724 0.8288 0.020 Uiso 1 1 calc R U
C37 C 0.60570(14) -0.15312(13) 0.68436(12) 0.0172(3) Uani 1 1 d . .
H37 H 0.6581 -0.2172 0.6756 0.021 Uiso 1 1 calc R U
C38 C 0.61117(14) -0.08662(13) 0.60598(12) 0.0153(3) Uani 1 1 d . .
C39 C 0.79604(14) -0.17415(14) 0.50613(13) 0.0221(4) Uani 1 1 d . .
H28 H 0.8259 -0.1469 0.5475 0.033 Uiso 1 1 calc R U
H29 H 0.8508 -0.1730 0.4392 0.033 Uiso 1 1 calc R U
H25 H 0.7843 -0.2465 0.5260 0.033 Uiso 1 1 calc R U
C40 C 0.74635(14) 0.02818(13) 0.74408(12) 0.0183(3) Uani 1 1 d . .
H45 H 0.7969 -0.0351 0.7452 0.022 Uiso 1 1 calc R U
C41 C 0.64067(14) 0.04890(13) 0.81959(12) 0.0166(3) Uani 1 1 d . .
H44 H 0.6191 0.0012 0.8726 0.020 Uiso 1 1 calc R U
C42 C 0.22071(13) 0.14020(13) 0.99584(11) 0.0139(3) Uani 1 1 d . .
C43 C 0.15467(13) 0.05492(13) 1.03806(11) 0.0141(3) Uani 1 1 d . .
C44 C 0.17261(13) -0.03277(13) 0.98461(12) 0.0154(3) Uani 1 1 d . .
C45 C 0.53341(14) 0.00795(13) 0.61824(11) 0.0142(3) Uani 1 1 d . .
C46 C 0.63404(15) 0.09685(15) 0.46936(13) 0.0233(4) Uani 1 1 d . .
H30 H 0.6944 0.0917 0.4936 0.035 Uiso 1 1 calc R U
H32 H 0.6222 0.1670 0.4412 0.035 Uiso 1 1 calc R U
H31 H 0.6564 0.0440 0.4202 0.035 Uiso 1 1 calc R U
C47 C 0.44922(13) 0.03265(12) 0.70995(11) 0.0131(3) Uani 1 1 d . .
C48 C 0.36549(13) 0.12984(13) 0.72601(12) 0.0147(3) Uani 1 1 d . .
H36 H 0.3543 0.1651 0.6719 0.018 Uiso 1 1 calc R U
C49 C 0.30383(13) 0.17180(12) 0.81266(11) 0.0133(3) Uani 1 1 d . .
C50 C 0.22061(14) 0.27318(13) 0.82618(12) 0.0167(3) Uani 1 1 d . .
H33 H 0.2161 0.2974 0.7645 0.025 Uiso 1 1 calc R U
H35 H 0.2464 0.3263 0.8504 0.025 Uiso 1 1 calc R U
H34 H 0.1451 0.2619 0.8724 0.025 Uiso 1 1 calc R U
C51 C 0.09899(14) -0.10596(13) 1.01855(13) 0.0182(3) Uani 1 1 d . .
H41 H 0.1089 -0.1636 0.9802 0.022 Uiso 1 1 calc R U
C52 C 0.01170(14) -0.09386(14) 1.10830(13) 0.0203(4) Uani 1 1 d . .
H40 H -0.0385 -0.1436 1.1323 0.024 Uiso 1 1 calc R U
C53 C -0.00279(14) -0.00849(14) 1.16392(12) 0.0196(4) Uani 1 1 d . .
C54 C 0.06568(14) 0.06676(13) 1.12964(12) 0.0170(3) Uani 1 1 d . .
H39 H 0.0531 0.1259 1.1672 0.020 Uiso 1 1 calc R U

loop_
_atom_site_aniso_label
_atom_site_aniso_U_11
_atom_site_aniso_U_22
_atom_site_aniso_U_33
_atom_site_aniso_U_23
_atom_site_aniso_U_13
_atom_site_aniso_U_12
Cl1 0.01464(19) 0.0290(2) 0.0151(2) 0.00362(16) 0.00048(15) -0.00187(16)
Cl2 0.0217(2) 0.0337(3) 0.0211(2) 0.00254(19) 0.00410(17) -0.00831(19)
S1 0.0173(2) 0.0185(2) 0.0133(2) 0.00212(15) -0.00484(16) 0.00142(16)
S2 0.01255(18) 0.01372(19) 0.01069(18) -0.00091(14) -0.00340(14) -0.00185(14)
O1 0.0158(6) 0.0182(6) 0.0165(6) 0.0005(5) -0.0028(5) -0.0080(5)
O2 0.0232(6) 0.0161(6) 0.0294(7) 0.0029(5) -0.0083(5) 0.0010(5)
O3 0.0252(7) 0.0340(7) 0.0130(6) 0.0038(5) -0.0063(5) 0.0021(6)
O4 0.0125(5) 0.0146(6) 0.0142(6) 0.0009(4) -0.0019(4) 0.0000(4)
O5 0.0253(7) 0.0177(6) 0.0215(7) -0.0007(5) 0.0028(5) -0.0059(5)
O6 0.0167(6) 0.0181(6) 0.0106(5) -0.0016(4) -0.0040(4) -0.0027(5)
O7 0.0185(6) 0.0193(6) 0.0143(6) -0.0023(5) -0.0014(5) 0.0049(5)
O8 0.0166(6) 0.0139(6) 0.0172(6) -0.0021(4) -0.0037(5) -0.0025(5)
O9 0.0205(6) 0.0170(6) 0.0168(6) -0.0047(5) -0.0008(5) -0.0037(5)
O10 0.0159(6) 0.0155(6) 0.0146(6) -0.0025(4) -0.0036(5) -0.0041(5)
O11 0.0176(6) 0.0225(6) 0.0123(6) 0.0032(5) -0.0023(5) 0.0035(5)
O12 0.0186(6) 0.0208(6) 0.0126(6) 0.0007(5) -0.0064(5) -0.0032(5)
C1 0.0193(8) 0.0210(9) 0.0272(10) 0.0023(7) -0.0087(7) -0.0098(7)
C2 0.0125(7) 0.0136(8) 0.0155(8) 0.0011(6) -0.0038(6) -0.0016(6)
C3 0.0130(7) 0.0127(7) 0.0117(7) -0.0019(6) -0.0047(6) 0.0016(6)
C4 0.0116(7) 0.0129(7) 0.0126(7) -0.0004(6) -0.0049(6) 0.0008(6)
C5 0.0131(7) 0.0164(8) 0.0123(8) -0.0029(6) -0.0052(6) -0.0003(6)
C6 0.0122(7) 0.0141(8) 0.0138(8) -0.0027(6) -0.0046(6) 0.0008(6)
C7 0.0125(7) 0.0141(8) 0.0124(8) 0.0012(6) -0.0025(6) -0.0004(6)
C8 0.0147(8) 0.0186(8) 0.0140(8) 0.0002(6) -0.0063(6) 0.0028(6)
C9 0.0208(8) 0.0174(8) 0.0163(8) -0.0029(6) -0.0096(7) 0.0017(7)
C10 0.0197(8) 0.0216(9) 0.0139(8) -0.0020(7) -0.0056(7) 0.0038(7)
C11 0.0178(8) 0.0220(9) 0.0219(9) 0.0025(7) -0.0090(7) 0.0017(7)
C12 0.0242(10) 0.0355(11) 0.0324(11) 0.0003(9) -0.0077(8) -0.0063(8)
C13 0.0122(7) 0.0133(8) 0.0126(7) -0.0005(6) -0.0049(6) 0.0008(6)
C14 0.0131(7) 0.0148(8) 0.0118(7) -0.0022(6) -0.0047(6) 0.0015(6)
C15 0.0137(7) 0.0192(8) 0.0107(7) 0.0001(6) -0.0046(6) -0.0022(6)
C16 0.0164(8) 0.0172(8) 0.0162(8) -0.0002(6) -0.0058(7) 0.0004(7)
C17 0.0146(8) 0.0225(9) 0.0155(8) -0.0021(7) -0.0043(7) 0.0021(7)
C18 0.0131(8) 0.0257(9) 0.0115(8) 0.0030(7) -0.0037(6) -0.0036(7)
C19 0.0153(8) 0.0190(8) 0.0132(8) 0.0028(6) -0.0063(6) -0.0033(6)
C20 0.0148(8) 0.0184(8) 0.0115(7) -0.0004(6) -0.0048(6) -0.0017(6)
C21 0.0170(8) 0.0168(8) 0.0121(8) 0.0017(6) -0.0038(6) -0.0036(6)
C22 0.0183(8) 0.0166(8) 0.0141(8) -0.0031(6) -0.0065(6) -0.0005(6)
C23 0.0183(8) 0.0151(8) 0.0193(8) -0.0017(6) -0.0085(7) -0.0040(6)
C24 0.0213(9) 0.0209(9) 0.0149(8) -0.0050(7) -0.0017(7) -0.0006(7)
C25 0.0176(8) 0.0163(8) 0.0185(8) -0.0018(7) -0.0046(7) -0.0050(7)
C26 0.0205(8) 0.0243(9) 0.0166(8) -0.0063(7) -0.0098(7) 0.0052(7)
C27 0.0230(9) 0.0231(9) 0.0257(9) -0.0067(7) -0.0142(8) 0.0010(7)
C28 0.0182(9) 0.0345(11) 0.0262(10) -0.0029(8) 0.0015(8) 0.0000(8)
C29 0.0152(8) 0.0251(9) 0.0174(8) -0.0053(7) -0.0041(7) -0.0032(7)
C30 0.0187(8) 0.0206(9) 0.0154(8) 0.0023(7) -0.0041(7) -0.0052(7)
C31 0.0168(8) 0.0175(8) 0.0157(8) 0.0001(6) -0.0062(7) -0.0017(7)
C32 0.0127(7) 0.0170(8) 0.0129(8) -0.0020(6) -0.0043(6) -0.0032(6)
C33 0.0125(7) 0.0139(8) 0.0109(7) -0.0013(6) -0.0032(6) -0.0025(6)
C34 0.0147(8) 0.0125(8) 0.0133(8) 0.0002(6) -0.0051(6) -0.0015(6)
C35 0.0148(8) 0.0138(8) 0.0136(8) -0.0022(6) -0.0053(6) -0.0026(6)
C36 0.0196(8) 0.0138(8) 0.0147(8) 0.0015(6) -0.0057(7) -0.0021(6)
C37 0.0179(8) 0.0128(8) 0.0185(8) -0.0023(6) -0.0063(7) 0.0016(6)
C38 0.0144(8) 0.0165(8) 0.0133(8) -0.0032(6) -0.0036(6) -0.0014(6)
C39 0.0150(8) 0.0217(9) 0.0225(9) -0.0028(7) -0.0020(7) 0.0024(7)
C40 0.0152(8) 0.0184(8) 0.0212(9) -0.0039(7) -0.0080(7) 0.0014(7)
C41 0.0173(8) 0.0173(8) 0.0172(8) -0.0008(6) -0.0085(7) -0.0031(7)
C42 0.0132(7) 0.0164(8) 0.0117(8) 0.0000(6) -0.0050(6) -0.0013(6)
C43 0.0111(7) 0.0149(8) 0.0151(8) 0.0018(6) -0.0051(6) -0.0009(6)
C44 0.0133(7) 0.0165(8) 0.0153(8) 0.0017(6) -0.0059(6) -0.0004(6)
C45 0.0160(8) 0.0139(8) 0.0146(8) 0.0006(6) -0.0080(6) -0.0032(6)
C46 0.0211(9) 0.0239(9) 0.0219(9) 0.0076(7) -0.0058(7) -0.0068(7)
C47 0.0140(7) 0.0125(8) 0.0139(8) -0.0019(6) -0.0064(6) -0.0025(6)
C48 0.0155(8) 0.0150(8) 0.0139(8) 0.0017(6) -0.0066(6) -0.0022(6)
C49 0.0121(7) 0.0122(8) 0.0159(8) 0.0008(6) -0.0061(6) -0.0018(6)
C50 0.0160(8) 0.0153(8) 0.0159(8) -0.0008(6) -0.0054(6) 0.0019(6)
C51 0.0174(8) 0.0148(8) 0.0230(9) 0.0012(7) -0.0093(7) -0.0018(6)
C52 0.0151(8) 0.0190(9) 0.0261(9) 0.0064(7) -0.0077(7) -0.0052(7)
C53 0.0142(8) 0.0237(9) 0.0165(8) 0.0030(7) -0.0027(7) -0.0019(7)
C54 0.0159(8) 0.0179(8) 0.0148(8) 0.0006(6) -0.0046(6) -0.0010(6)

loop_
_atom_type_symbol
_atom_type_description
_atom_type_scat_dispersion_real
_atom_type_scat_dispersion_imag
_atom_type_scat_source
C C 0.0033 0.0016 'International Tables Vol C Tables 4.2.6.8 and 6.1.1.4'
H H 0.0000 0.0000 'International Tables Vol C Tables 4.2.6.8 and 6.1.1.4'
O O 0.0106 0.0060 'International Tables Vol C Tables 4.2.6.8 and 6.1.1.4'
S S 0.1246 0.1234 'International Tables Vol C Tables 4.2.6.8 and 6.1.1.4'
Cl Cl 0.1484 0.1585 'International Tables Vol C Tables 4.2.6.8 and 6.1.1.4'

loop_
_geom_angle_atom_site_label_1
_geom_angle_atom_site_label_2
_geom_angle_atom_site_label_3
_geom_angle
O2 S1 O3 119.60(8)
O2 S1 C8 107.30(8)
O3 S1 C8 108.17(8)
O2 S1 C7 108.53(8)
O3 S1 C7 104.72(7)
C8 S1 C7 108.07(7)
O8 S2 O12 119.16(7)
O8 S2 C32 106.30(7)
O12 S2 C32 108.28(7)
O8 S2 C33 108.07(7)
O12 S2 C33 105.93(7)
C32 S2 C33 108.81(7)
C2 O1 C1 116.99(13)
C15 O4 C14 114.52(12)
C3 O6 C24 113.85(12)
C38 O7 C39 116.55(13)
C44 O10 C34 114.57(12)
C45 O11 C46 120.30(13)
O1 C1 H1 109.5
O1 C1 H11 109.5
H1 C1 H11 109.5
O1 C1 H10 109.5
H1 C1 H10 109.5
H11 C1 H10 109.5
O1 C2 C23 125.03(15)
O1 C2 C3 115.04(14)
C23 C2 C3 119.93(15)
O6 C3 C4 120.27(14)
O6 C3 C2 119.44(14)
C4 C3 C2 120.29(14)
C3 C4 C13 119.22(15)
C3 C4 C5 120.84(14)
C13 C4 C5 119.84(14)
C6 C5 C4 123.68(15)
C6 C5 H17 118.2
C4 C5 H17 118.2
C5 C6 C25 121.48(15)
C5 C6 C7 118.56(15)
C25 C6 C7 119.95(14)
C6 C7 C14 113.90(13)
C6 C7 C21 112.43(13)
C14 C7 C21 110.30(13)
C6 C7 S1 109.94(10)
C14 C7 S1 107.77(11)
C21 C7 S1 101.72(10)
C26 C8 C9 120.79(16)
C26 C8 S1 120.44(13)
C9 C8 S1 118.73(14)
C10 C9 C8 119.01(16)
C10 C9 H5 120.5
C8 C9 H5 120.5
C9 C10 C11 121.47(16)
C9 C10 H4 119.3
C11 C10 H4 119.3
C10 C11 C27 118.25(17)
C10 C11 C12 121.27(17)
C27 C11 C12 120.48(17)
C11 C12 H2 109.5
C11 C12 H23 109.5
H2 C12 H23 109.5
C11 C12 H3 109.5
H2 C12 H3 109.5
H23 C12 H3 109.5
C22 C13 C4 119.89(15)
C22 C13 C14 121.42(14)
C4 C13 C14 118.69(14)
O4 C14 C13 106.11(12)
O4 C14 C7 111.66(13)
C13 C14 C7 113.76(13)
O4 C14 H9 108.4
C13 C14 H9 108.4
C7 C14 H9 108.4
O4 C15 C20 121.21(14)
O4 C15 C16 118.45(15)
C20 C15 C16 120.30(15)
C17 C16 C15 119.21(16)
C17 C16 H8 120.4
C15 C16 H8 120.4
C16 C17 C18 120.17(15)
C16 C17 H7 119.9
C18 C17 H7 119.9
C19 C18 C17 121.04(15)
C19 C18 Cl1 118.73(13)
C17 C18 Cl1 120.23(13)
C18 C19 C20 119.15(16)
C18 C19 H6 120.4
C20 C19 H6 120.4
C15 C20 C19 120.09(15)
C15 C20 C21 120.73(15)
C19 C20 C21 118.99(15)
O5 C21 C20 121.57(15)
O5 C21 C7 121.33(14)
C20 C21 C7 117.09(14)
C13 C22 C23 120.93(15)
C13 C22 H16 119.5
C23 C22 H16 119.5
C2 C23 C22 119.47(16)
C2 C23 H15 120.3
C22 C23 H15 120.3
O6 C24 H12 109.5
O6 C24 H13 109.5
H12 C24 H13 109.5
O6 C24 H14 109.5
H12 C24 H14 109.5
H13 C24 H14 109.5
C6 C25 H18 109.5
C6 C25 H19 109.5
H18 C25 H19 109.5
C6 C25 H20 109.5
H18 C25 H20 109.5
H19 C25 H20 109.5
C27 C26 C8 119.40(16)
C27 C26 H21 120.3
C8 C26 H21 120.3
C26 C27 C11 121.07(17)
C26 C27 H22 119.5
C11 C27 H22 119.5
C29 C28 H46 109.5
C29 C28 H26 109.5
H46 C28 H26 109.5
C29 C28 H24 109.5
H46 C28 H24 109.5
H26 C28 H24 109.5
C40 C29 C30 119.03(15)
C40 C29 C28 121.10(16)
C30 C29 C28 119.86(16)
C31 C30 C29 120.65(16)
C31 C30 H42 119.7
C29 C30 H42 119.7
C30 C31 C32 118.95(15)
C30 C31 H43 120.5
C32 C31 H43 120.5
C31 C32 C41 121.56(15)
C31 C32 S2 118.58(12)
C41 C32 S2 119.62(13)
C49 C33 C34 111.90(13)
C49 C33 C42 113.55(12)
C34 C33 C42 108.84(13)
C49 C33 S2 108.35(11)
C34 C33 S2 110.95(11)
C42 C33 S2 102.91(10)
O10 C34 C35 105.26(12)
O10 C34 C33 109.74(12)
C35 C34 C33 113.67(13)
O10 C34 H27 109.4
C35 C34 H27 109.4
C33 C34 H27 109.4
C36 C35 C47 120.43(15)
C36 C35 C34 121.11(14)
C47 C35 C34 118.46(14)
C35 C36 C37 119.86(15)
C35 C36 H38 120.1
C37 C36 H38 120.1
C38 C37 C36 120.63(15)
C38 C37 H37 119.7
C36 C37 H37 119.7
O7 C38 C37 122.59(14)
O7 C38 C45 117.35(14)
C37 C38 C45 120.05(15)
O7 C39 H28 109.5
O7 C39 H29 109.5
H28 C39 H29 109.5
O7 C39 H25 109.5
H28 C39 H25 109.5
H29 C39 H25 109.5
C41 C40 C29 121.27(15)
C41 C40 H45 119.4
C29 C40 H45 119.4
C40 C41 C32 118.53(16)
C40 C41 H44 120.7
C32 C41 H44 120.7
O9 C42 C43 122.09(15)
O9 C42 C33 121.32(15)
C43 C42 C33 116.55(14)
C44 C43 C54 119.73(15)
C44 C43 C42 120.37(15)
C54 C43 C42 119.63(15)
O10 C44 C43 121.12(15)
O10 C44 C51 118.34(15)
C43 C44 C51 120.53(15)
O11 C45 C47 115.66(14)
O11 C45 C38 125.23(14)
C47 C45 C38 119.09(15)
O11 C46 H30 109.5
O11 C46 H32 109.5
H30 C46 H32 109.5
O11 C46 H31 109.5
H30 C46 H31 109.5
H32 C46 H31 109.5
C35 C47 C45 119.88(14)
C35 C47 C48 119.05(14)
C45 C47 C48 121.03(14)
C49 C48 C47 123.67(15)
C49 C48 H36 118.2
C47 C48 H36 118.2
C48 C49 C50 122.23(14)
C48 C49 C33 118.01(14)
C50 C49 C33 119.68(14)
C49 C50 H33 109.5
C49 C50 H35 109.5
H33 C50 H35 109.5
C49 C50 H34 109.5
H33 C50 H34 109.5
H35 C50 H34 109.5
C52 C51 C44 119.41(16)
C52 C51 H41 120.3
C44 C51 H41 120.3
C51 C52 C53 119.94(16)
C51 C52 H40 120.0
C53 C52 H40 120.0
C54 C53 C52 121.28(16)
C54 C53 Cl2 120.02(14)
C52 C53 Cl2 118.70(14)
C53 C54 C43 118.97(16)
C53 C54 H39 120.5
C43 C54 H39 120.5

loop_
_geom_bond_atom_site_label_1
_geom_bond_atom_site_label_2
_geom_bond_distance
Cl1 C18 1.7442(17)
Cl2 C53 1.7421(17)
S1 O2 1.4359(13)
S1 O3 1.4450(13)
S1 C8 1.7609(18)
S1 C7 1.8753(16)
S2 O8 1.4397(12)
S2 O12 1.4438(12)
S2 C32 1.7608(16)
S2 C33 1.8670(16)
O1 C2 1.3658(19)
O1 C1 1.430(2)
O4 C15 1.3649(19)
O4 C14 1.4602(18)
O5 C21 1.211(2)
O6 C3 1.3745(19)
O6 C24 1.4415(19)
O7 C38 1.3749(19)
O7 C39 1.434(2)
O9 C42 1.214(2)
O10 C44 1.3627(19)
O10 C34 1.4609(19)
O11 C45 1.3643(19)
O11 C46 1.430(2)
C1 H1 0.9800
C1 H11 0.9800
C1 H10 0.9800
C2 C23 1.389(2)
C2 C3 1.401(2)
C3 C4 1.395(2)
C4 C13 1.405(2)
C4 C5 1.461(2)
C5 C6 1.339(2)
C5 H17 0.9500
C6 C25 1.506(2)
C6 C7 1.523(2)
C7 C14 1.546(2)
C7 C21 1.555(2)
C8 C26 1.389(2)
C8 C9 1.391(2)
C9 C10 1.386(2)
C9 H5 0.9500
C10 C11 1.389(3)
C10 H4 0.9500
C11 C27 1.404(2)
C11 C12 1.504(3)
C12 H2 0.9800
C12 H23 0.9800
C12 H3 0.9800
C13 C22 1.383(2)
C13 C14 1.500(2)
C14 H9 1.0000
C15 C20 1.390(2)
C15 C16 1.398(2)
C16 C17 1.385(2)
C16 H8 0.9500
C17 C18 1.394(2)
C17 H7 0.9500
C18 C19 1.374(2)
C19 C20 1.402(2)
C19 H6 0.9500
C20 C21 1.472(2)
C22 C23 1.395(2)
C22 H16 0.9500
C23 H15 0.9500
C24 H12 0.9800
C24 H13 0.9800
C24 H14 0.9800
C25 H18 0.9800
C25 H19 0.9800
C25 H20 0.9800
C26 C27 1.380(3)
C26 H21 0.9500
C27 H22 0.9500
C28 C29 1.501(2)
C28 H46 0.9800
C28 H26 0.9800
C28 H24 0.9800
C29 C40 1.392(3)
C29 C30 1.398(2)
C30 C31 1.390(2)
C30 H42 0.9500
C31 C32 1.390(2)
C31 H43 0.9500
C32 C41 1.392(2)
C33 C49 1.517(2)
C33 C34 1.543(2)
C33 C42 1.559(2)
C34 C35 1.497(2)
C34 H27 1.0000
C35 C36 1.382(2)
C35 C47 1.400(2)
C36 C37 1.389(2)
C36 H38 0.9500
C37 C38 1.388(2)
C37 H37 0.9500
C38 C45 1.405(2)
C39 H28 0.9800
C39 H29 0.9800
C39 H25 0.9800
C40 C41 1.388(2)
C40 H45 0.9500
C41 H44 0.9500
C42 C43 1.471(2)
C43 C44 1.390(2)
C43 C54 1.406(2)
C44 C51 1.395(2)
C45 C47 1.403(2)
C46 H30 0.9800
C46 H32 0.9800
C46 H31 0.9800
C47 C48 1.466(2)
C48 C49 1.339(2)
C48 H36 0.9500
C49 C50 1.505(2)
C50 H33 0.9800
C50 H35 0.9800
C50 H34 0.9800
C51 C52 1.379(2)
C51 H41 0.9500
C52 C53 1.396(3)
C52 H40 0.9500
C53 C54 1.373(2)
C54 H39 0.9500
